data_7201690
loop_
_publ_author_name
'Zhao, Zhen-Guo'
'Zhang, Jian'
'Wu, Xiao-Yuan'
'Zhai, Quan-Guo'
'Chen, Li-Juan'
'Chen, Shu-Mei'
'Xie, Yi-Ming'
'Lu, Can-Zhong'

_publ_section_title
;
 (3,4)-Connected jph-type porous framework with Cu4I4 clusters as
 jointing points of helices
;
_journal_issue 3
_journal_name_full CrystEngComm
_journal_page_first 273
_journal_paper_doi 10.1039/b712855j
_journal_volume 10
_journal_year 2008
_chemical_formula_moiety 'C4 H8 N4 O2'
_chemical_formula_sum 'C4 H8 N4 O2'
_chemical_formula_weight 144.14
_chemical_name_systematic
;
?
;
_space_group_IT_number 61
_symmetry_cell_setting orthorhombic
_symmetry_space_group_name_Hall '-P 2ac 2ab'
_symmetry_space_group_name_H-M 'P b c a'
_atom_sites_solution_hydrogens geom
_atom_sites_solution_primary direct
_atom_sites_solution_secondary difmap
_audit_creation_method SHELXL-97
_cell_angle_alpha 90.00
_cell_angle_beta 90.00
_cell_angle_gamma 90.00
_cell_formula_units_Z 8
_cell_length_a 8.7902(4)
_cell_length_b 8.8646(4)
_cell_length_c 16.0524(8)
_cell_measurement_reflns_used 3133
_cell_measurement_temperature 293(2)
_cell_measurement_theta_max 27.4835
_cell_measurement_theta_min 2.2986
_cell_volume 1250.83(10)
_computing_cell_refinement 'CrystalClear (Rigaku Corp., 2000)'
_computing_data_collection 'CrystalClear (Rigaku Corp., 2000)'
_computing_data_reduction 'CrystalClear (Rigaku Corp., 2000)'
_computing_molecular_graphics 'SHELXL-97 (Sheldrick, 1997)'
_computing_publication_material 'SHELXL-97 (Sheldrick, 1997)'
_computing_structure_refinement 'SHELXL-97 (Sheldrick, 1997)'
_computing_structure_solution 'SHELXS-97 (Sheldrick, 1990)'
_diffrn_ambient_temperature 293(2)
_diffrn_detector_area_resol_mean 14.6306
_diffrn_measured_fraction_theta_full 0.992
_diffrn_measured_fraction_theta_max 0.992
_diffrn_measurement_device_type Mercury70
_diffrn_measurement_method CCD_Profile_fitting
_diffrn_radiation_monochromator graphite
_diffrn_radiation_source 'fine-focus sealed tube'
_diffrn_radiation_type MoK\a
_diffrn_radiation_wavelength 0.71073
_diffrn_reflns_av_R_equivalents 0.0126
_diffrn_reflns_av_sigmaI/netI 0.0079
_diffrn_reflns_limit_h_max 9
_diffrn_reflns_limit_h_min -11
_diffrn_reflns_limit_k_max 11
_diffrn_reflns_limit_k_min -11
_diffrn_reflns_limit_l_max 19
_diffrn_reflns_limit_l_min -20
_diffrn_reflns_number 8562
_diffrn_reflns_theta_full 27.49
_diffrn_reflns_theta_max 27.49
_diffrn_reflns_theta_min 3.44
_exptl_absorpt_coefficient_mu 0.124
_exptl_absorpt_correction_T_max 0.9404
_exptl_absorpt_correction_T_min 0.9291
_exptl_absorpt_correction_type multi-scan
_exptl_absorpt_process_details 'CrystalClear, Rigaku, 2005'
_exptl_crystal_colour colorless
_exptl_crystal_density_diffrn 1.531
_exptl_crystal_density_method 'not measured'
_exptl_crystal_description Prism
_exptl_crystal_F_000 608
_exptl_crystal_size_max 0.60
_exptl_crystal_size_mid 0.50
_exptl_crystal_size_min 0.50
_refine_diff_density_max 0.623
_refine_diff_density_min -0.616
_refine_diff_density_rms 0.069
_refine_ls_extinction_method none
_refine_ls_goodness_of_fit_ref 0.859
_refine_ls_hydrogen_treatment constr
_refine_ls_matrix_type full
_refine_ls_number_parameters 91
_refine_ls_number_reflns 1421
_refine_ls_number_restraints 0
_refine_ls_restrained_S_all 0.859
_refine_ls_R_factor_all 0.0611
_refine_ls_R_factor_gt 0.0594
_refine_ls_shift/su_max 0.000
_refine_ls_shift/su_mean 0.000
_refine_ls_structure_factor_coef Fsqd
_refine_ls_weighting_details 'calc w=1/[\s^2^(Fo^2^)+(0.1544P)^2^+1.3566P] where P=(Fo^2^+2Fc^2^)/3'
_refine_ls_weighting_scheme calc
_refine_ls_wR_factor_gt 0.1916
_refine_ls_wR_factor_ref 0.1939
_reflns_number_gt 1360
_reflns_number_total 1421
_reflns_threshold_expression >2sigma(I)
_cod_data_source_file b712855j.txt
_cod_data_source_block H2ahmt
_cod_depositor_comments
;
The following automatic conversions were performed:
'_exptl_absorpt_correction_type' value 'Multi-scan' changed to
'multi-scan' according to
'/home/saulius/struct/CIF-dictionaries/cif_core.dic' dictionary named
'cif_core.dic' version 2.4.1 from 2010-06-29.

Automatic conversion script
Id: cif_fix_enum 1527 2010-12-29 10:47:43Z saulius 
;
_cod_original_sg_symbol_H-M Pbca
_cod_database_code 7201690

loop_
_symmetry_equiv_pos_as_xyz
'x, y, z'
'-x+1/2, -y, z+1/2'
'-x, y+1/2, -z+1/2'
'x+1/2, -y+1/2, -z'
'-x, -y, -z'
'x-1/2, y, -z-1/2'
'x, -y-1/2, z-1/2'
'-x-1/2, y-1/2, z'

loop_
_atom_site_label
_atom_site_type_symbol
_atom_site_fract_x
_atom_site_fract_y
_atom_site_fract_z
_atom_site_U_iso_or_equiv
_atom_site_adp_type
_atom_site_occupancy
_atom_site_symmetry_multiplicity
_atom_site_calc_flag
_atom_site_refinement_flags
_atom_site_disorder_assembly
_atom_site_disorder_group
O1 O -0.16335(18) 0.38788(15) 0.11467(8) 0.0348(4) Uani 1 1 d . . .
H1A H -0.2330 0.3317 0.1007 0.052 Uiso 1 1 calc R . .
O2 O 0.1337(2) 1.04604(16) 0.10307(9) 0.0386(4) Uani 1 1 d . . .
H2A H 0.1986 1.1031 0.0843 0.058 Uiso 1 1 calc R . .
N1 N -0.0335(2) 0.7158(2) 0.02322(10) 0.0384(5) Uani 1 1 d . . .
H1B H 0.0329 0.6694 -0.0109 0.046 Uiso 1 1 d R . .
H1C H -0.0759 0.7927 -0.0050 0.046 Uiso 1 1 d R . .
N2 N -0.01251(18) 0.71678(15) 0.10949(9) 0.0255(4) Uani 1 1 d . . .
N3 N -0.05786(18) 0.66547(17) 0.24003(9) 0.0290(4) Uani 1 1 d . . .
N4 N 0.06208(18) 0.76749(18) 0.23593(10) 0.0294(4) Uani 1 1 d . . .
C1 C -0.2235(2) 0.5307(2) 0.13719(12) 0.0321(5) Uani 1 1 d . . .
H1D H -0.2952 0.5181 0.1826 0.038 Uiso 1 1 calc R . .
H1E H -0.2780 0.5730 0.0901 0.038 Uiso 1 1 calc R . .
C2 C -0.1012(2) 0.63714(19) 0.16326(11) 0.0255(4) Uani 1 1 d . . .
C3 C 0.0878(2) 0.79729(19) 0.15710(11) 0.0253(4) Uani 1 1 d . . .
C4 C 0.2015(2) 0.9058(2) 0.12358(13) 0.0320(5) Uani 1 1 d . . .
H4B H 0.2806 0.9219 0.1647 0.038 Uiso 1 1 calc R . .
H4A H 0.2485 0.8633 0.0742 0.038 Uiso 1 1 calc R . .

loop_
_atom_site_aniso_label
_atom_site_aniso_U_11
_atom_site_aniso_U_22
_atom_site_aniso_U_33
_atom_site_aniso_U_23
_atom_site_aniso_U_13
_atom_site_aniso_U_12
O1 0.0467(9) 0.0283(7) 0.0294(7) -0.0051(5) -0.0030(6) -0.0043(6)
O2 0.0558(10) 0.0304(7) 0.0297(7) 0.0067(5) 0.0065(6) -0.0015(6)
N1 0.0525(11) 0.0433(10) 0.0195(8) -0.0006(6) -0.0030(7) -0.0024(8)
N2 0.0315(8) 0.0250(8) 0.0201(8) -0.0007(5) 0.0000(5) 0.0014(6)
N3 0.0350(9) 0.0276(8) 0.0244(8) 0.0014(6) 0.0000(6) -0.0049(6)
N4 0.0341(9) 0.0283(8) 0.0257(8) 0.0001(6) -0.0020(6) -0.0048(6)
C1 0.0311(9) 0.0305(9) 0.0346(9) 0.0005(7) -0.0048(7) -0.0018(7)
C2 0.0279(8) 0.0226(8) 0.0260(8) 0.0004(6) -0.0001(7) 0.0028(6)
C3 0.0266(9) 0.0242(8) 0.0251(8) -0.0004(6) 0.0003(6) 0.0018(6)
C4 0.0332(10) 0.0313(9) 0.0314(9) -0.0001(7) 0.0068(7) -0.0030(7)

loop_
_atom_type_symbol
_atom_type_description
_atom_type_scat_dispersion_real
_atom_type_scat_dispersion_imag
_atom_type_scat_source
C C 0.0033 0.0016 'International Tables Vol C Tables 4.2.6.8 and 6.1.1.4'
H H 0.0000 0.0000 'International Tables Vol C Tables 4.2.6.8 and 6.1.1.4'
N N 0.0061 0.0033 'International Tables Vol C Tables 4.2.6.8 and 6.1.1.4'
O O 0.0106 0.0060 'International Tables Vol C Tables 4.2.6.8 and 6.1.1.4'

loop_
_geom_angle_atom_site_label_1
_geom_angle_atom_site_label_2
_geom_angle_atom_site_label_3
_geom_angle
_geom_angle_site_symmetry_1
_geom_angle_site_symmetry_3
_geom_angle_publ_flag
C1 O1 H1A 109.5 . . ?
C4 O2 H2A 109.5 . . ?
N2 N1 H1B 121.4 . . ?
N2 N1 H1C 123.3 . . ?
H1B N1 H1C 107.9 . . ?
C2 N2 C3 106.60(15) . . ?
C2 N2 N1 123.36(16) . . ?
C3 N2 N1 129.96(16) . . ?
C2 N3 N4 107.45(14) . . ?
C3 N4 N3 107.88(14) . . ?
O1 C1 C2 111.58(16) . . ?
O1 C1 H1D 109.3 . . ?
C2 C1 H1D 109.3 . . ?
O1 C1 H1E 109.3 . . ?
C2 C1 H1E 109.3 . . ?
H1D C1 H1E 108.0 . . ?
N3 C2 N2 109.23(16) . . ?
N3 C2 C1 126.42(16) . . ?
N2 C2 C1 124.31(16) . . ?
N4 C3 N2 108.84(16) . . ?
N4 C3 C4 126.48(17) . . ?
N2 C3 C4 124.63(16) . . ?
O2 C4 C3 111.63(16) . . ?
O2 C4 H4B 109.3 . . ?
C3 C4 H4B 109.3 . . ?
O2 C4 H4A 109.3 . . ?
C3 C4 H4A 109.3 . . ?
H4B C4 H4A 108.0 . . ?

loop_
_geom_bond_atom_site_label_1
_geom_bond_atom_site_label_2
_geom_bond_distance
_geom_bond_site_symmetry_2
_geom_bond_publ_flag
O1 C1 1.419(2) . ?
O1 H1A 0.8200 . ?
O2 C4 1.417(2) . ?
O2 H2A 0.8200 . ?
N1 N2 1.397(2) . ?
N1 H1B 0.8999 . ?
N1 H1C 0.9000 . ?
N2 C2 1.361(2) . ?
N2 C3 1.368(2) . ?
N3 C2 1.314(2) . ?
N3 N4 1.391(2) . ?
N4 C3 1.312(2) . ?
C1 C2 1.490(2) . ?
C1 H1D 0.9700 . ?
C1 H1E 0.9700 . ?
C3 C4 1.488(2) . ?
C4 H4B 0.9700 . ?
C4 H4A 0.9700 . ?

loop_
_geom_hbond_atom_site_label_D
_geom_hbond_atom_site_label_H
_geom_hbond_atom_site_label_A
_geom_hbond_distance_DH
_geom_hbond_distance_HA
_geom_hbond_distance_DA
_geom_hbond_angle_DHA
_geom_hbond_site_symmetry_A
O1 H1A N2 0.82 2.46 3.229(2) 156.0 8
O1 H1A N1 0.82 2.61 3.404(3) 162.9 8
N1 H1B O1 0.90 2.08 2.956(2) 162.6 5_565
N1 H1C O2 0.90 2.19 3.057(2) 162.7 5_575

loop_
_cod_related_entry_id
_cod_related_entry_database
_cod_related_entry_code
1 ChemSpider 3741707
